data_7241486
loop_
_publ_author_name
'Tan, Davin'
'Ng, Zi Xuan'
'Ganguly, Rakesh'
'Li, Yongxin'
'Soo, Han Sen'
'Mohamed, Sharmarke'
'Garc\'ia, Felipe'

_publ_section_title
;
 Investigating the solid-state assembly of pharmaceutically-relevant
 N,N-dimethyl-O-thiocarbamates in the absence of labile hydrogen bonds
;
_journal_name_full CrystEngComm
_journal_paper_doi 10.1039/D0CE01336F
_journal_year 2020
_chemical_formula_sum 'C19 H15 N O S'
_chemical_formula_weight 305.38
_space_group_crystal_system orthorhombic
_space_group_IT_number 29
_space_group_name_Hall 'P 2c -2ac'
_space_group_name_H-M_alt 'P c a 21'
_atom_sites_solution_hydrogens geom
_atom_sites_solution_primary dual
_audit_update_record
;
2018-03-21 deposited with the CCDC.	2020-10-30 downloaded from the CCDC.
;
_cell_angle_alpha 90
_cell_angle_beta 90
_cell_angle_gamma 90
_cell_formula_units_Z 16
_cell_length_a 34.1190(14)
_cell_length_b 5.5552(3)
_cell_length_c 32.3777(13)
_cell_measurement_reflns_used 5855
_cell_measurement_temperature 100.(2)
_cell_measurement_theta_max 28.0822
_cell_measurement_theta_min 2.2330
_cell_volume 6136.8(5)
_computing_cell_refinement 'SAINT V8.38A (Bruker AXS Inc., 2017)'
_computing_data_collection 'APEX3 (Bruker AXS Inc., 2017)'
_computing_data_reduction 'SAINT V8.38A (Bruker AXS Inc., 2017)'
_computing_publication_material 'APEX3 (Bruker AXS Inc., 2017)'
_computing_structure_refinement 'SHELXL-2016/6 (Sheldrick, 2016)'
_computing_structure_solution 'XT, VERSION 2014/5'
_diffrn_ambient_temperature 100.(2)
_diffrn_detector_area_resol_mean 7.4074
_diffrn_measured_fraction_theta_full 0.997
_diffrn_measured_fraction_theta_max 0.997
_diffrn_measurement_device_type 'Photon II CPADs detector'
_diffrn_measurement_method 'phi and omega scans'
_diffrn_radiation_monochromator 'Multilayer Mirror'
_diffrn_radiation_type MoK\a
_diffrn_radiation_wavelength 0.71073
_diffrn_reflns_av_R_equivalents 0.1319
_diffrn_reflns_av_unetI/netI 0.1562
_diffrn_reflns_limit_h_max 47
_diffrn_reflns_limit_h_min -49
_diffrn_reflns_limit_k_max 8
_diffrn_reflns_limit_k_min -7
_diffrn_reflns_limit_l_max 40
_diffrn_reflns_limit_l_min -46
_diffrn_reflns_number 55251
_diffrn_reflns_theta_full 31.05
_diffrn_reflns_theta_max 31.05
_diffrn_reflns_theta_min 2.23
_diffrn_source 'Incoatec microfocus source'
_diffrn_source_type 'Bruker D8 Quest'
_exptl_absorpt_coefficient_mu 0.212
_exptl_absorpt_correction_T_max 1.00
_exptl_absorpt_correction_T_min 0.55
_exptl_absorpt_correction_type multi-scan
_exptl_absorpt_process_details
;
SADABS-2016/2 - Bruker AXS area detector scaling and absorption correction
;
_exptl_crystal_colour colourless
_exptl_crystal_density_diffrn 1.322
_exptl_crystal_density_method 'not measured'
_exptl_crystal_description needle
_exptl_crystal_F_000 2560
_exptl_crystal_size_max 0.320
_exptl_crystal_size_mid 0.040
_exptl_crystal_size_min 0.020
_refine_diff_density_max 0.889
_refine_diff_density_min -0.810
_refine_ls_abs_structure_details
;

Flack x determined using 3336 quotients [(I+)-(I-)]/[(I+)+(I-)]
(Parsons, Flack and Wagner, Acta Cryst. B69 (2013) 249-259).
;
_refine_ls_abs_structure_Flack 0.47(6)
_refine_ls_extinction_method none
_refine_ls_goodness_of_fit_ref 1.031
_refine_ls_hydrogen_treatment constr
_refine_ls_matrix_type full
_refine_ls_number_parameters 793
_refine_ls_number_reflns 17989
_refine_ls_number_restraints 1
_refine_ls_restrained_S_all 1.031
_refine_ls_R_factor_all 0.1389
_refine_ls_R_factor_gt 0.0721
_refine_ls_shift/su_max 0.001
_refine_ls_shift/su_mean 0.000
_refine_ls_structure_factor_coef Fsqd
_refine_ls_weighting_details 'w=1/[\s^2^(Fo^2^)+(0.0567P)^2^+2.0365P] where P=(Fo^2^+2Fc^2^)/3'
_refine_ls_weighting_scheme calc
_refine_ls_wR_factor_gt 0.1548
_refine_ls_wR_factor_ref 0.1850
_reflns_number_gt 10815
_reflns_number_total 17989
_reflns_threshold_expression 'I > 2\s(I)'
_cod_data_source_file d0ce01336f2.cif
_cod_data_source_block fg837m
_cod_depositor_comments
;
The following automatic conversions were performed:

data item '_exptl_absorpt_correction_type' value 'Multi-Scan' was
changed to 'multi-scan' in accordance with the
/home/data/users/saulius/crontab/automatic-downloads/rss-feeds/RSC/lib/dictionaries/cif_core.dic
dictionary named 'cif_core.dic' version 2.4.2 last updated on
2011-04-26.

Automatic conversion script
Id: cif_fix_values 7556 2019-12-06 15:28:31Z antanas 
;
_cod_database_code 7241486

loop_
_space_group_symop_operation_xyz
'x, y, z'
'-x, -y, z+1/2'
'x+1/2, -y, z'
'-x+1/2, y, z+1/2'

loop_
_atom_site_type_symbol
_atom_site_label
_atom_site_fract_x
_atom_site_fract_y
_atom_site_fract_z
_atom_site_U_iso_or_equiv
_atom_site_adp_type
_atom_site_calc_flag
_atom_site_refinement_flags_adp
_atom_site_refinement_flags_occupancy
_atom_site_refinement_flags_posn
_atom_site_occupancy
_atom_site_disorder_assembly
_atom_site_disorder_group
C C1 0.38447(15) 0.4857(11) 0.33621(18) 0.0209(12) Uani d . . . 1 . .
H H1 0.394961 0.365426 0.353899 0.025 Uiso calc U . R 1 . .
C C2 0.34708(15) 0.4584(12) 0.31777(19) 0.0266(14) Uani d . . . 1 . .
H H2 0.331894 0.318866 0.323412 0.032 Uiso calc U . R 1 . .
C C3 0.33272(15) 0.6321(11) 0.29183(18) 0.0243(13) Uani d . . . 1 . .
H H3 0.307829 0.611489 0.279163 0.029 Uiso calc U . R 1 . .
C C4 0.35434(16) 0.8366(12) 0.28412(19) 0.0271(13) Uani d . . . 1 . .
H H4 0.344121 0.957256 0.266325 0.032 Uiso calc U . R 1 . .
C C5 0.39102(15) 0.8682(11) 0.30215(18) 0.0236(12) Uani d . . . 1 . .
H H5 0.406033 1.008961 0.296912 0.028 Uiso calc U . R 1 . .
C C6 0.40485(14) 0.6909(10) 0.32765(17) 0.0179(11) Uani d . . . 1 . .
C C7 0.47460(14) 0.6948(10) 0.32799(16) 0.0167(11) Uani d . . . 1 . .
C C8 0.49869(14) 0.9457(10) 0.38482(18) 0.0199(12) Uani d . . . 1 . .
C C9 0.47776(15) 1.1582(11) 0.38194(18) 0.0210(12) Uani d . . . 1 . .
H H9 0.467598 1.209618 0.356088 0.025 Uiso calc U . R 1 . .
C C10 0.47174(15) 1.2957(11) 0.41720(19) 0.0239(13) Uani d . . . 1 . .
H H10 0.457215 1.441164 0.415347 0.029 Uiso calc U . R 1 . .
C C11 0.48661(15) 1.2235(11) 0.45503(19) 0.0264(13) Uani d . . . 1 . .
H H11 0.48227 1.317545 0.47911 0.032 Uiso calc U . R 1 . .
C C12 0.50782(15) 1.0128(12) 0.45706(19) 0.0268(13) Uani d . . . 1 . .
H H12 0.518257 0.962662 0.482861 0.032 Uiso calc U . R 1 . .
C C13 0.51434(15) 0.8710(11) 0.42202(18) 0.0219(12) Uani d . . . 1 . .
H H13 0.529183 0.726682 0.423775 0.026 Uiso calc U . R 1 . .
C C14 0.54405(14) 0.7914(10) 0.33140(17) 0.0180(11) Uani d . . . 1 . .
C C15 0.55640(15) 0.9766(11) 0.30669(19) 0.0233(13) Uani d . . . 1 . .
H H15 0.539091 1.105094 0.300211 0.028 Uiso calc U . R 1 . .
C C16 0.59437(16) 0.9757(11) 0.2911(2) 0.0264(13) Uani d . . . 1 . .
H H16 0.603181 1.101822 0.273622 0.032 Uiso calc U . R 1 . .
C C17 0.61914(16) 0.7880(12) 0.3016(2) 0.0274(14) Uani d . . . 1 . .
H H17 0.645181 0.787471 0.291221 0.033 Uiso calc U . R 1 . .
C C18 0.60695(16) 0.6006(12) 0.3268(2) 0.0278(14) Uani d . . . 1 . .
H H18 0.624388 0.473361 0.33367 0.033 Uiso calc U . R 1 . .
C C19 0.56850(15) 0.6019(11) 0.34205(19) 0.0235(13) Uani d . . . 1 . .
H H19 0.559376 0.475478 0.359312 0.028 Uiso calc U . R 1 . .
C C21 0.34201(15) 0.9300(10) 0.40302(18) 0.0210(12) Uani d . . . 1 . .
H H21 0.330844 1.050594 0.38587 0.025 Uiso calc U . R 1 . .
C C22 0.37957(15) 0.9580(11) 0.41966(19) 0.0245(13) Uani d . . . 1 . .
H H22 0.39407 1.100443 0.414175 0.029 Uiso calc U . R 1 . .
C C23 0.39564(15) 0.7796(12) 0.44400(19) 0.0247(13) Uani d . . . 1 . .
H H23 0.421278 0.799209 0.454931 0.03 Uiso calc U . R 1 . .
C C24 0.37472(15) 0.5730(12) 0.45257(19) 0.0260(14) Uani d . . . 1 . .
H H24 0.386016 0.451074 0.469345 0.031 Uiso calc U . R 1 . .
C C25 0.33680(15) 0.5424(10) 0.43657(18) 0.0201(12) Uani d . . . 1 . .
H H25 0.322012 0.401553 0.442399 0.024 Uiso calc U . R 1 . .
C C26 0.32171(13) 0.7230(10) 0.41218(17) 0.0174(11) Uani d . . . 1 . .
C C27 0.25160(14) 0.7199(10) 0.41294(17) 0.0160(11) Uani d . . . 1 . .
C C28 0.18197(14) 0.6602(10) 0.40651(17) 0.0167(11) Uani d . . . 1 . .
C C29 0.16679(15) 0.4845(11) 0.43223(17) 0.0209(12) Uani d . . . 1 . .
H H29 0.182156 0.349009 0.439855 0.025 Uiso calc U . R 1 . .
C C30 0.12835(15) 0.5099(11) 0.44683(18) 0.0237(13) Uani d . . . 1 . .
H H30 0.11743 0.392025 0.46469 0.028 Uiso calc U . R 1 . .
C C31 0.10643(15) 0.7076(12) 0.4351(2) 0.0260(14) Uani d . . . 1 . .
H H31 0.08047 0.725589 0.445236 0.031 Uiso calc U . R 1 . .
C C32 0.12174(15) 0.8798(11) 0.4087(2) 0.0259(13) Uani d . . . 1 . .
H H32 0.106131 1.012698 0.400337 0.031 Uiso calc U . R 1 . .
C C33 0.16034(15) 0.8573(11) 0.39444(19) 0.0230(12) Uani d . . . 1 . .
H H33 0.171383 0.975859 0.376777 0.028 Uiso calc U . R 1 . .
C C34 0.22787(13) 0.4814(10) 0.35536(17) 0.0157(10) Uani d . . . 1 . .
C C35 0.21422(15) 0.5556(10) 0.31692(18) 0.0192(12) Uani d . . . 1 . .
H H35 0.200331 0.702937 0.314219 0.023 Uiso calc U . R 1 . .
C C36 0.22108(15) 0.4124(11) 0.2826(2) 0.0240(13) Uani d . . . 1 . .
H H36 0.211512 0.460816 0.256306 0.029 Uiso calc U . R 1 . .
C C37 0.24198(15) 0.1974(11) 0.28643(19) 0.0216(12) Uani d . . . 1 . .
H H37 0.24768 0.103134 0.262695 0.026 Uiso calc U . R 1 . .
C C38 0.25417(14) 0.1237(10) 0.32458(18) 0.0195(11) Uani d . . . 1 . .
H H38 0.267221 -0.026488 0.327295 0.023 Uiso calc U . R 1 . .
C C39 0.24790(13) 0.2630(10) 0.35927(17) 0.0160(11) Uani d . . . 1 . .
H H39 0.257095 0.211118 0.385488 0.019 Uiso calc U . R 1 . .
C C40 0.40165(15) 0.5296(11) 0.69787(19) 0.0252(13) Uani d . . . 1 . .
H H40 0.384641 0.398978 0.703993 0.03 Uiso calc U . R 1 . .
C C41 0.43832(16) 0.5473(11) 0.71640(19) 0.0266(14) Uani d . . . 1 . .
H H41 0.446788 0.426364 0.735131 0.032 Uiso calc U . R 1 . .
C C42 0.46264(15) 0.7418(11) 0.7076(2) 0.0250(12) Uani d . . . 1 . .
H H42 0.487548 0.754325 0.7205 0.03 Uiso calc U . R 1 . .
C C43 0.45065(16) 0.9160(12) 0.68013(19) 0.0258(14) Uani d . . . 1 . .
H H43 0.467594 1.046376 0.673662 0.031 Uiso calc U . R 1 . .
C C44 0.41372(15) 0.9020(11) 0.66174(18) 0.0234(13) Uani d . . . 1 . .
H H44 0.404752 1.024838 0.643644 0.028 Uiso calc U . R 1 . .
C C45 0.39072(14) 0.7057(11) 0.67053(18) 0.0204(12) Uani d . . . 1 . .
C C46 0.32052(14) 0.7284(10) 0.66508(16) 0.0161(11) Uani d . . . 1 . .
C C47 0.25105(14) 0.6777(10) 0.65117(17) 0.0165(11) Uani d . . . 1 . .
C C48 0.23186(15) 0.5061(11) 0.67409(18) 0.0232(12) Uani d . . . 1 . .
H H48 0.245208 0.365482 0.683106 0.028 Uiso calc U . R 1 . .
C C49 0.19226(16) 0.5417(12) 0.68396(19) 0.0261(13) Uani d . . . 1 . .
H H49 0.178739 0.427831 0.700574 0.031 Uiso calc U . R 1 . .
C C50 0.17303(15) 0.7431(11) 0.66940(19) 0.0255(14) Uani d . . . 1 . .
H H50 0.146052 0.765369 0.675593 0.031 Uiso calc U . R 1 . .
C C51 0.19253(15) 0.9129(11) 0.6459(2) 0.0271(14) Uani d . . . 1 . .
H H51 0.178944 1.050859 0.636141 0.032 Uiso calc U . R 1 . .
C C52 0.23214(15) 0.8820(11) 0.63653(19) 0.0242(13) Uani d . . . 1 . .
H H52 0.245844 0.997954 0.620519 0.029 Uiso calc U . R 1 . .
C C53 0.29936(13) 0.4852(10) 0.60549(17) 0.0164(11) Uani d . . . 1 . .
C C54 0.28535(14) 0.5485(11) 0.56697(18) 0.0206(12) Uani d . . . 1 . .
H H54 0.271088 0.694022 0.563574 0.025 Uiso calc U . R 1 . .
C C55 0.29202(15) 0.4006(11) 0.53332(18) 0.0227(13) Uani d . . . 1 . .
H H55 0.282661 0.446672 0.506843 0.027 Uiso calc U . R 1 . .
C C56 0.31194(14) 0.1890(11) 0.53784(18) 0.0216(12) Uani d . . . 1 . .
H H56 0.316138 0.087765 0.514613 0.026 Uiso calc U . R 1 . .
C C57 0.32626(15) 0.1210(11) 0.57690(19) 0.0226(12) Uani d . . . 1 . .
H H57 0.340345 -0.025338 0.580105 0.027 Uiso calc U . R 1 . .
C C58 0.31964(14) 0.2698(10) 0.61084(18) 0.0206(12) Uani d . . . 1 . .
H H58 0.32889 0.224781 0.637419 0.025 Uiso calc U . R 1 . .
C C59 0.45811(15) 0.4438(11) 0.59267(19) 0.0248(13) Uani d . . . 1 . .
H H59 0.469525 0.319287 0.608795 0.03 Uiso calc U . R 1 . .
C C60 0.41979(15) 0.4288(12) 0.5797(2) 0.0259(14) Uani d . . . 1 . .
H H60 0.404698 0.291027 0.586724 0.031 Uiso calc U . R 1 . .
C C61 0.40292(16) 0.6100(12) 0.55672(19) 0.0275(14) Uani d . . . 1 . .
H H61 0.376359 0.597311 0.54818 0.033 Uiso calc U . R 1 . .
C C62 0.42476(15) 0.8104(12) 0.54612(18) 0.0248(13) Uani d . . . 1 . .
H H62 0.413078 0.934759 0.530181 0.03 Uiso calc U . R 1 . .
C C63 0.46340(16) 0.8318(11) 0.55847(17) 0.0216(12) Uani d . . . 1 . .
H H63 0.478543 0.969392 0.551452 0.026 Uiso calc U . R 1 . .
C C64 0.47939(14) 0.6430(11) 0.58173(17) 0.0204(12) Uani d . . . 1 . .
C C65 0.54869(14) 0.6588(10) 0.57140(17) 0.0180(11) Uani d . . . 1 . .
C C66 0.57592(15) 0.8887(10) 0.62790(18) 0.0194(12) Uani d . . . 1 . .
C C67 0.59109(15) 0.7782(11) 0.66296(19) 0.0238(12) Uani d . . . 1 . .
H H67 0.60499 0.630551 0.660743 0.029 Uiso calc U . R 1 . .
C C68 0.58571(16) 0.8857(12) 0.70123(19) 0.0272(13) Uani d . . . 1 . .
H H68 0.596072 0.811139 0.725273 0.033 Uiso calc U . R 1 . .
C C69 0.56538(15) 1.1009(12) 0.7047(2) 0.0279(13) Uani d . . . 1 . .
H H69 0.561221 1.171684 0.731084 0.033 Uiso calc U . R 1 . .
C C70 0.55119(16) 1.2115(12) 0.6694(2) 0.0270(13) Uani d . . . 1 . .
H H70 0.537776 1.360718 0.671787 0.032 Uiso calc U . R 1 . .
C C71 0.55617(15) 1.1087(11) 0.63058(19) 0.0235(13) Uani d . . . 1 . .
H H71 0.546403 1.186041 0.606518 0.028 Uiso calc U . R 1 . .
C C72 0.61728(14) 0.7744(10) 0.56807(17) 0.0175(11) Uani d . . . 1 . .
C C73 0.62635(15) 0.9670(11) 0.54311(18) 0.0215(12) Uani d . . . 1 . .
H H73 0.607888 1.092026 0.538411 0.026 Uiso calc U . R 1 . .
C C74 0.66361(15) 0.9737(11) 0.5248(2) 0.0261(13) Uani d . . . 1 . .
H H74 0.670331 1.102973 0.506905 0.031 Uiso calc U . R 1 . .
C C75 0.69038(15) 0.7952(11) 0.53241(18) 0.0231(13) Uani d . . . 1 . .
H H75 0.715841 0.804499 0.520634 0.028 Uiso calc U . R 1 . .
C C76 0.68056(15) 0.6028(11) 0.55704(19) 0.0237(13) Uani d . . . 1 . .
H H76 0.69906 0.477798 0.561586 0.028 Uiso calc U . R 1 . .
C C77 0.64333(15) 0.5899(11) 0.57554(18) 0.0212(12) Uani d . . . 1 . .
H H77 0.636341 0.457836 0.592676 0.025 Uiso calc U . R 1 . .
N N1 0.50464(12) 0.7992(9) 0.34807(14) 0.0195(10) Uani d . . . 1 . .
N N2 0.22176(11) 0.6307(8) 0.39132(14) 0.0161(9) Uani d . . . 1 . .
N N3 0.29203(12) 0.6388(8) 0.64081(14) 0.0184(10) Uani d . . . 1 . .
N N4 0.57923(11) 0.7706(8) 0.58838(14) 0.0178(10) Uani d . . . 1 . .
O O1 0.44062(9) 0.7286(7) 0.34885(12) 0.0203(9) Uani d . . . 1 . .
O O2 0.28569(9) 0.6827(7) 0.39214(11) 0.0183(8) Uani d . . . 1 . .
O O3 0.35585(10) 0.6777(7) 0.64779(12) 0.0215(9) Uani d . . . 1 . .
O O4 0.51739(10) 0.6726(8) 0.59750(12) 0.0227(9) Uani d . . . 1 . .
S S1 0.47841(4) 0.5337(3) 0.28511(4) 0.0223(3) Uani d . . . 1 . .
S S2 0.24903(4) 0.8663(3) 0.45748(5) 0.0197(3) Uani d . . . 1 . .
S S3 0.31442(4) 0.8847(3) 0.70770(5) 0.0227(3) Uani d . . . 1 . .
S S4 0.54796(4) 0.5177(3) 0.52668(5) 0.0235(3) Uani d . . . 1 . .

loop_
_atom_site_aniso_label
_atom_site_aniso_U_11
_atom_site_aniso_U_22
_atom_site_aniso_U_33
_atom_site_aniso_U_12
_atom_site_aniso_U_13
_atom_site_aniso_U_23
C1 0.021(2) 0.021(3) 0.021(3) -0.001(2) 0.004(2) -0.002(2)
C2 0.020(2) 0.030(4) 0.029(3) -0.011(2) 0.007(2) -0.006(3)
C3 0.017(2) 0.033(4) 0.023(3) -0.006(2) 0.001(2) -0.005(3)
C4 0.025(3) 0.035(4) 0.021(3) 0.007(3) -0.003(2) -0.002(3)
C5 0.022(2) 0.024(3) 0.024(3) -0.002(2) 0.002(2) -0.003(3)
C6 0.015(2) 0.020(3) 0.019(3) 0.001(2) 0.001(2) -0.007(2)
C7 0.015(2) 0.019(3) 0.016(3) 0.004(2) 0.004(2) -0.001(2)
C8 0.013(2) 0.025(3) 0.022(3) -0.005(2) 0.001(2) 0.000(2)
C9 0.020(2) 0.019(3) 0.024(3) -0.001(2) -0.002(2) 0.002(2)
C10 0.021(2) 0.020(3) 0.031(3) -0.004(2) -0.001(2) -0.003(3)
C11 0.020(3) 0.034(4) 0.025(3) -0.007(2) 0.001(2) -0.010(3)
C12 0.023(3) 0.037(4) 0.020(3) -0.006(3) -0.002(2) 0.003(3)
C13 0.019(2) 0.024(3) 0.023(3) -0.002(2) -0.004(2) 0.007(2)
C14 0.016(2) 0.017(3) 0.020(3) 0.003(2) 0.001(2) 0.000(2)
C15 0.020(2) 0.021(3) 0.029(3) 0.003(2) -0.001(2) 0.007(2)
C16 0.025(3) 0.024(3) 0.031(4) -0.002(2) 0.004(3) 0.003(3)
C17 0.017(2) 0.029(4) 0.037(4) -0.001(2) 0.003(3) 0.000(3)
C18 0.019(3) 0.030(4) 0.035(4) 0.009(2) -0.001(2) -0.002(3)
C19 0.020(2) 0.023(3) 0.028(3) 0.001(2) -0.003(2) 0.005(2)
C21 0.023(2) 0.018(3) 0.022(3) 0.002(2) 0.004(2) 0.002(2)
C22 0.020(2) 0.029(3) 0.024(3) -0.010(2) 0.001(2) -0.007(3)
C23 0.015(2) 0.035(4) 0.024(3) 0.005(2) -0.003(2) -0.013(3)
C24 0.021(2) 0.035(4) 0.022(3) 0.011(2) -0.004(2) -0.002(3)
C25 0.021(2) 0.017(3) 0.023(3) 0.001(2) 0.004(2) 0.000(2)
C26 0.009(2) 0.023(3) 0.020(3) 0.000(2) 0.000(2) -0.003(2)
C27 0.017(2) 0.017(3) 0.015(3) -0.001(2) 0.003(2) 0.006(2)
C28 0.014(2) 0.018(3) 0.018(3) -0.002(2) 0.000(2) -0.001(2)
C29 0.020(2) 0.022(3) 0.021(3) 0.000(2) 0.002(2) 0.003(2)
C30 0.020(2) 0.030(4) 0.022(3) -0.007(2) 0.001(2) 0.004(3)
C31 0.012(2) 0.033(4) 0.033(4) -0.005(2) 0.002(2) -0.001(3)
C32 0.020(2) 0.026(3) 0.032(3) 0.007(2) -0.004(2) 0.001(3)
C33 0.025(3) 0.020(3) 0.024(3) -0.002(2) -0.001(2) 0.003(2)
C34 0.013(2) 0.016(3) 0.018(3) -0.005(2) -0.002(2) -0.001(2)
C35 0.018(2) 0.016(3) 0.023(3) 0.001(2) 0.002(2) 0.001(2)
C36 0.019(2) 0.026(3) 0.027(3) -0.007(2) -0.005(2) 0.000(3)
C37 0.020(2) 0.023(3) 0.021(3) -0.008(2) 0.003(2) -0.010(2)
C38 0.018(2) 0.013(3) 0.027(3) -0.003(2) 0.000(2) -0.002(2)
C39 0.013(2) 0.014(3) 0.021(3) -0.0036(19) -0.005(2) 0.001(2)
C40 0.023(3) 0.022(3) 0.031(3) -0.005(2) -0.003(2) -0.001(3)
C41 0.028(3) 0.023(3) 0.029(4) 0.001(2) -0.011(3) 0.001(2)
C42 0.018(2) 0.033(4) 0.024(3) -0.001(2) -0.007(2) 0.001(3)
C43 0.019(2) 0.028(4) 0.031(4) -0.008(2) -0.006(2) 0.004(3)
C44 0.024(3) 0.028(3) 0.019(3) -0.002(2) -0.005(2) 0.005(2)
C45 0.016(2) 0.025(3) 0.020(3) 0.003(2) -0.004(2) -0.002(2)
C46 0.019(2) 0.019(3) 0.010(2) 0.002(2) 0.004(2) 0.001(2)
C47 0.011(2) 0.021(3) 0.018(3) 0.000(2) -0.0007(19) 0.000(2)
C48 0.024(3) 0.026(3) 0.020(3) -0.002(2) -0.001(2) -0.003(2)
C49 0.021(2) 0.033(4) 0.025(3) -0.003(2) 0.005(2) -0.008(3)
C50 0.019(2) 0.029(4) 0.029(3) 0.002(2) -0.003(2) -0.016(3)
C51 0.017(2) 0.021(3) 0.043(4) 0.002(2) -0.001(3) -0.009(3)
C52 0.021(3) 0.024(3) 0.027(3) -0.004(2) -0.003(2) -0.002(3)
C53 0.010(2) 0.019(3) 0.020(3) -0.003(2) -0.001(2) 0.000(2)
C54 0.013(2) 0.022(3) 0.026(3) -0.001(2) -0.001(2) 0.002(2)
C55 0.019(2) 0.030(4) 0.019(3) -0.004(2) -0.004(2) 0.000(2)
C56 0.018(2) 0.026(3) 0.020(3) -0.002(2) 0.004(2) -0.007(2)
C57 0.018(2) 0.017(3) 0.032(3) 0.002(2) 0.000(2) 0.000(2)
C58 0.020(2) 0.020(3) 0.022(3) -0.001(2) -0.004(2) 0.003(2)
C59 0.022(3) 0.027(3) 0.025(3) 0.000(2) 0.000(2) 0.000(3)
C60 0.016(2) 0.030(4) 0.032(3) -0.004(2) -0.001(2) -0.003(3)
C61 0.018(2) 0.038(4) 0.026(3) 0.005(3) 0.001(2) -0.014(3)
C62 0.024(3) 0.028(4) 0.022(3) 0.006(2) -0.002(2) 0.004(3)
C63 0.024(2) 0.025(3) 0.016(3) -0.002(2) 0.005(2) -0.002(2)
C64 0.013(2) 0.028(3) 0.020(3) 0.002(2) -0.002(2) -0.008(2)
C65 0.017(2) 0.021(3) 0.016(3) 0.001(2) 0.001(2) 0.001(2)
C66 0.017(2) 0.017(3) 0.024(3) -0.004(2) 0.001(2) -0.007(2)
C67 0.021(2) 0.025(3) 0.025(3) -0.002(2) -0.002(2) -0.003(3)
C68 0.028(3) 0.033(4) 0.020(3) -0.004(3) -0.003(2) -0.004(3)
C69 0.022(2) 0.035(4) 0.026(3) -0.002(2) 0.002(3) -0.016(3)
C70 0.023(3) 0.023(3) 0.035(4) 0.002(2) 0.002(3) -0.011(3)
C71 0.017(2) 0.026(3) 0.027(3) 0.002(2) 0.000(2) -0.006(3)
C72 0.015(2) 0.019(3) 0.019(3) 0.000(2) 0.002(2) -0.005(2)
C73 0.021(2) 0.020(3) 0.024(3) 0.004(2) 0.002(2) 0.002(2)
C74 0.022(2) 0.029(4) 0.028(3) -0.002(2) 0.004(3) 0.006(3)
C75 0.016(2) 0.030(3) 0.023(3) 0.002(2) 0.003(2) -0.001(3)
C76 0.020(2) 0.020(3) 0.031(3) 0.004(2) -0.001(2) 0.003(3)
C77 0.022(2) 0.021(3) 0.021(3) 0.000(2) -0.002(2) -0.001(2)
N1 0.0172(19) 0.019(3) 0.022(3) 0.0022(18) -0.0033(19) -0.002(2)
N2 0.0113(18) 0.018(3) 0.019(2) -0.0054(17) 0.0007(17) -0.0032(19)
N3 0.0156(19) 0.016(2) 0.024(3) 0.0022(18) -0.0001(18) -0.002(2)
N4 0.0137(19) 0.021(3) 0.019(2) -0.0005(18) 0.0012(18) -0.0051(19)
O1 0.0121(15) 0.030(2) 0.019(2) 0.0003(15) 0.0007(15) -0.0034(17)
O2 0.0115(15) 0.027(2) 0.017(2) 0.0011(15) 0.0023(14) -0.0045(16)
O3 0.0142(16) 0.030(2) 0.020(2) -0.0021(16) -0.0001(15) -0.0039(17)
O4 0.0140(16) 0.033(3) 0.021(2) -0.0040(16) 0.0026(15) -0.0108(18)
S1 0.0217(6) 0.0269(8) 0.0184(7) 0.0050(6) 0.0010(6) -0.0034(6)
S2 0.0174(5) 0.0248(8) 0.0169(6) 0.0022(5) -0.0007(5) -0.0063(6)
S3 0.0221(6) 0.0255(8) 0.0206(7) 0.0004(6) 0.0006(6) -0.0048(6)
S4 0.0196(6) 0.0304(9) 0.0207(7) 0.0001(6) -0.0007(6) -0.0086(6)

loop_
_atom_type_symbol
_atom_type_description
_atom_type_scat_dispersion_real
_atom_type_scat_dispersion_imag
_atom_type_scat_source
C C 0.0033 0.0016 'International Tables Vol C Tables 4.2.6.8 and 6.1.1.4'
H H 0.0000 0.0000 'International Tables Vol C Tables 4.2.6.8 and 6.1.1.4'
N N 0.0061 0.0033 'International Tables Vol C Tables 4.2.6.8 and 6.1.1.4'
O O 0.0106 0.0060 'International Tables Vol C Tables 4.2.6.8 and 6.1.1.4'
S S 0.1246 0.1234 'International Tables Vol C Tables 4.2.6.8 and 6.1.1.4'

loop_
_geom_angle_atom_site_label_1
_geom_angle_atom_site_label_2
_geom_angle_atom_site_label_3
_geom_angle_site_symmetry_1
_geom_angle_site_symmetry_3
_geom_angle
_geom_angle_publ_flag
C6 C1 C2 . . 117.6(6) ?
C6 C1 H1 . . 121.2 ?
C2 C1 H1 . . 121.2 ?
C3 C2 C1 . . 120.3(5) ?
C3 C2 H2 . . 119.8 ?
C1 C2 H2 . . 119.8 ?
C2 C3 C4 . . 120.0(5) ?
C2 C3 H3 . . 120.0 ?
C4 C3 H3 . . 120.0 ?
C3 C4 C5 . . 120.6(6) ?
C3 C4 H4 . . 119.7 ?
C5 C4 H4 . . 119.7 ?
C6 C5 C4 . . 118.2(6) ?
C6 C5 H5 . . 120.9 ?
C4 C5 H5 . . 120.9 ?
C1 C6 C5 . . 123.2(5) ?
C1 C6 O1 . . 117.7(5) ?
C5 C6 O1 . . 118.9(5) ?
N1 C7 O1 . . 110.6(4) ?
N1 C7 S1 . . 125.3(4) ?
O1 C7 S1 . . 124.0(4) ?
C13 C8 C9 . . 121.0(6) ?
C13 C8 N1 . . 119.4(5) ?
C9 C8 N1 . . 119.6(5) ?
C8 C9 C10 . . 119.4(5) ?
C8 C9 H9 . . 120.3 ?
C10 C9 H9 . . 120.3 ?
C11 C10 C9 . . 120.9(6) ?
C11 C10 H10 . . 119.5 ?
C9 C10 H10 . . 119.5 ?
C12 C11 C10 . . 118.7(6) ?
C12 C11 H11 . . 120.6 ?
C10 C11 H11 . . 120.6 ?
C11 C12 C13 . . 121.6(6) ?
C11 C12 H12 . . 119.2 ?
C13 C12 H12 . . 119.2 ?
C8 C13 C12 . . 118.4(6) ?
C8 C13 H13 . . 120.8 ?
C12 C13 H13 . . 120.8 ?
C15 C14 C19 . . 122.0(5) ?
C15 C14 N1 . . 118.7(5) ?
C19 C14 N1 . . 119.2(5) ?
C14 C15 C16 . . 119.7(5) ?
C14 C15 H15 . . 120.1 ?
C16 C15 H15 . . 120.1 ?
C17 C16 C15 . . 118.9(6) ?
C17 C16 H16 . . 120.6 ?
C15 C16 H16 . . 120.6 ?
C16 C17 C18 . . 121.8(5) ?
C16 C17 H17 . . 119.1 ?
C18 C17 H17 . . 119.1 ?
C17 C18 C19 . . 118.9(6) ?
C17 C18 H18 . . 120.5 ?
C19 C18 H18 . . 120.5 ?
C14 C19 C18 . . 118.7(6) ?
C14 C19 H19 . . 120.7 ?
C18 C19 H19 . . 120.7 ?
C26 C21 C22 . . 118.1(5) ?
C26 C21 H21 . . 120.9 ?
C22 C21 H21 . . 120.9 ?
C23 C22 C21 . . 120.3(5) ?
C23 C22 H22 . . 119.9 ?
C21 C22 H22 . . 119.9 ?
C24 C23 C22 . . 120.5(5) ?
C24 C23 H23 . . 119.8 ?
C22 C23 H23 . . 119.8 ?
C23 C24 C25 . . 120.2(5) ?
C23 C24 H24 . . 119.9 ?
C25 C24 H24 . . 119.9 ?
C26 C25 C24 . . 117.9(5) ?
C26 C25 H25 . . 121.0 ?
C24 C25 H25 . . 121.0 ?
C21 C26 C25 . . 123.0(5) ?
C21 C26 O2 . . 118.2(5) ?
C25 C26 O2 . . 118.4(5) ?
N2 C27 O2 . . 109.7(5) ?
N2 C27 S2 . . 126.8(4) ?
O2 C27 S2 . . 123.4(4) ?
C33 C28 C29 . . 122.1(5) ?
C33 C28 N2 . . 119.6(5) ?
C29 C28 N2 . . 118.3(5) ?
C28 C29 C30 . . 118.8(5) ?
C28 C29 H29 . . 120.6 ?
C30 C29 H29 . . 120.6 ?
C31 C30 C29 . . 119.6(5) ?
C31 C30 H30 . . 120.2 ?
C29 C30 H30 . . 120.2 ?
C30 C31 C32 . . 121.0(5) ?
C30 C31 H31 . . 119.5 ?
C32 C31 H31 . . 119.5 ?
C31 C32 C33 . . 119.8(5) ?
C31 C32 H32 . . 120.1 ?
C33 C32 H32 . . 120.1 ?
C28 C33 C32 . . 118.7(5) ?
C28 C33 H33 . . 120.6 ?
C32 C33 H33 . . 120.6 ?
C35 C34 C39 . . 120.1(5) ?
C35 C34 N2 . . 120.2(5) ?
C39 C34 N2 . . 119.7(5) ?
C36 C35 C34 . . 119.4(5) ?
C36 C35 H35 . . 120.3 ?
C34 C35 H35 . . 120.3 ?
C35 C36 C37 . . 120.3(6) ?
C35 C36 H36 . . 119.8 ?
C37 C36 H36 . . 119.8 ?
C38 C37 C36 . . 119.5(5) ?
C38 C37 H37 . . 120.3 ?
C36 C37 H37 . . 120.3 ?
C37 C38 C39 . . 121.4(5) ?
C37 C38 H38 . . 119.3 ?
C39 C38 H38 . . 119.3 ?
C38 C39 C34 . . 119.2(5) ?
C38 C39 H39 . . 120.4 ?
C34 C39 H39 . . 120.4 ?
C45 C40 C41 . . 118.2(5) ?
C45 C40 H40 . . 120.9 ?
C41 C40 H40 . . 120.9 ?
C40 C41 C42 . . 120.2(6) ?
C40 C41 H41 . . 119.9 ?
C42 C41 H41 . . 119.9 ?
C43 C42 C41 . . 120.1(5) ?
C43 C42 H42 . . 120.0 ?
C41 C42 H42 . . 120.0 ?
C42 C43 C44 . . 120.3(5) ?
C42 C43 H43 . . 119.8 ?
C44 C43 H43 . . 119.8 ?
C45 C44 C43 . . 118.1(5) ?
C45 C44 H44 . . 120.9 ?
C43 C44 H44 . . 120.9 ?
C40 C45 C44 . . 123.0(5) ?
C40 C45 O3 . . 119.3(5) ?
C44 C45 O3 . . 117.5(5) ?
N3 C46 O3 . . 108.9(4) ?
N3 C46 S3 . . 126.5(4) ?
O3 C46 S3 . . 124.6(4) ?
C48 C47 C52 . . 122.0(5) ?
C48 C47 N3 . . 118.7(5) ?
C52 C47 N3 . . 119.3(5) ?
C47 C48 C49 . . 118.9(6) ?
C47 C48 H48 . . 120.5 ?
C49 C48 H48 . . 120.5 ?
C50 C49 C48 . . 119.7(6) ?
C50 C49 H49 . . 120.2 ?
C48 C49 H49 . . 120.2 ?
C49 C50 C51 . . 120.8(5) ?
C49 C50 H50 . . 119.6 ?
C51 C50 H50 . . 119.6 ?
C50 C51 C52 . . 120.1(6) ?
C50 C51 H51 . . 119.9 ?
C52 C51 H51 . . 119.9 ?
C47 C52 C51 . . 118.4(6) ?
C47 C52 H52 . . 120.8 ?
C51 C52 H52 . . 120.8 ?
C54 C53 C58 . . 120.2(5) ?
C54 C53 N3 . . 120.2(5) ?
C58 C53 N3 . . 119.6(5) ?
C53 C54 C55 . . 120.2(5) ?
C53 C54 H54 . . 119.9 ?
C55 C54 H54 . . 119.9 ?
C56 C55 C54 . . 120.6(5) ?
C56 C55 H55 . . 119.7 ?
C54 C55 H55 . . 119.7 ?
C55 C56 C57 . . 120.0(5) ?
C55 C56 H56 . . 120.0 ?
C57 C56 H56 . . 120.0 ?
C58 C57 C56 . . 119.5(5) ?
C58 C57 H57 . . 120.2 ?
C56 C57 H57 . . 120.2 ?
C53 C58 C57 . . 119.5(5) ?
C53 C58 H58 . . 120.3 ?
C57 C58 H58 . . 120.3 ?
C64 C59 C60 . . 118.3(6) ?
C64 C59 H59 . . 120.9 ?
C60 C59 H59 . . 120.9 ?
C59 C60 C61 . . 121.2(6) ?
C59 C60 H60 . . 119.4 ?
C61 C60 H60 . . 119.4 ?
C60 C61 C62 . . 119.8(5) ?
C60 C61 H61 . . 120.1 ?
C62 C61 H61 . . 120.1 ?
C63 C62 C61 . . 120.8(6) ?
C63 C62 H62 . . 119.6 ?
C61 C62 H62 . . 119.6 ?
C62 C63 C64 . . 117.5(6) ?
C62 C63 H63 . . 121.3 ?
C64 C63 H63 . . 121.2 ?
C59 C64 C63 . . 122.5(5) ?
C59 C64 O4 . . 119.4(5) ?
C63 C64 O4 . . 117.9(5) ?
N4 C65 O4 . . 109.3(5) ?
N4 C65 S4 . . 126.6(4) ?
O4 C65 S4 . . 124.0(4) ?
C67 C66 C71 . . 121.0(5) ?
C67 C66 N4 . . 119.6(5) ?
C71 C66 N4 . . 119.4(5) ?
C68 C67 C66 . . 119.3(6) ?
C68 C67 H67 . . 120.3 ?
C66 C67 H67 . . 120.3 ?
C69 C68 C67 . . 120.7(6) ?
C69 C68 H68 . . 119.7 ?
C67 C68 H68 . . 119.7 ?
C70 C69 C68 . . 119.3(6) ?
C70 C69 H69 . . 120.3 ?
C68 C69 H69 . . 120.3 ?
C69 C70 C71 . . 121.4(6) ?
C69 C70 H70 . . 119.3 ?
C71 C70 H70 . . 119.3 ?
C70 C71 C66 . . 118.3(6) ?
C70 C71 H71 . . 120.9 ?
C66 C71 H71 . . 120.9 ?
C73 C72 C77 . . 122.4(5) ?
C73 C72 N4 . . 118.5(5) ?
C77 C72 N4 . . 119.0(5) ?
C72 C73 C74 . . 118.2(5) ?
C72 C73 H73 . . 120.9 ?
C74 C73 H73 . . 120.9 ?
C75 C74 C73 . . 120.5(6) ?
C75 C74 H74 . . 119.7 ?
C73 C74 H74 . . 119.7 ?
C74 C75 C76 . . 120.3(5) ?
C74 C75 H75 . . 119.8 ?
C76 C75 H75 . . 119.8 ?
C75 C76 C77 . . 120.5(5) ?
C75 C76 H76 . . 119.8 ?
C77 C76 H76 . . 119.8 ?
C72 C77 C76 . . 118.0(5) ?
C72 C77 H77 . . 121.0 ?
C76 C77 H77 . . 121.0 ?
C7 N1 C14 . . 120.9(4) ?
C7 N1 C8 . . 122.0(4) ?
C14 N1 C8 . . 116.8(4) ?
C27 N2 C34 . . 121.8(4) ?
C27 N2 C28 . . 119.6(4) ?
C34 N2 C28 . . 118.2(4) ?
C46 N3 C53 . . 123.7(4) ?
C46 N3 C47 . . 120.3(4) ?
C53 N3 C47 . . 115.8(4) ?
C65 N4 C66 . . 121.2(4) ?
C65 N4 C72 . . 121.2(4) ?
C66 N4 C72 . . 117.6(4) ?
C7 O1 C6 . . 118.4(4) ?
C27 O2 C26 . . 119.6(4) ?
C46 O3 C45 . . 120.7(4) ?
C65 O4 C64 . . 119.5(4) ?

loop_
_geom_bond_atom_site_label_1
_geom_bond_atom_site_label_2
_geom_bond_site_symmetry_2
_geom_bond_distance
_geom_bond_publ_flag
C1 C6 . 1.364(8) ?
C1 C2 . 1.417(8) ?
C1 H1 . 0.95 ?
C2 C3 . 1.370(9) ?
C2 H2 . 0.95 ?
C3 C4 . 1.378(8) ?
C3 H3 . 0.95 ?
C4 C5 . 1.392(8) ?
C4 H4 . 0.95 ?
C5 C6 . 1.369(8) ?
C5 H5 . 0.95 ?
C6 O1 . 1.416(6) ?
C7 N1 . 1.345(7) ?
C7 O1 . 1.355(6) ?
C7 S1 . 1.657(6) ?
C8 C13 . 1.381(8) ?
C8 C9 . 1.383(8) ?
C8 N1 . 1.456(7) ?
C9 C10 . 1.389(8) ?
C9 H9 . 0.95 ?
C10 C11 . 1.385(9) ?
C10 H10 . 0.95 ?
C11 C12 . 1.378(8) ?
C11 H11 . 0.95 ?
C12 C13 . 1.399(9) ?
C12 H12 . 0.95 ?
C13 H13 . 0.95 ?
C14 C15 . 1.370(8) ?
C14 C19 . 1.387(8) ?
C14 N1 . 1.449(6) ?
C15 C16 . 1.390(8) ?
C15 H15 . 0.95 ?
C16 C17 . 1.384(8) ?
C16 H16 . 0.95 ?
C17 C18 . 1.387(9) ?
C17 H17 . 0.95 ?
C18 C19 . 1.401(8) ?
C18 H18 . 0.95 ?
C19 H19 . 0.95 ?
C21 C26 . 1.375(8) ?
C21 C22 . 1.399(7) ?
C21 H21 . 0.95 ?
C22 C23 . 1.380(9) ?
C22 H22 . 0.95 ?
C23 C24 . 1.380(9) ?
C23 H23 . 0.95 ?
C24 C25 . 1.404(7) ?
C24 H24 . 0.95 ?
C25 C26 . 1.376(8) ?
C25 H25 . 0.95 ?
C26 O2 . 1.408(6) ?
C27 N2 . 1.331(6) ?
C27 O2 . 1.360(6) ?
C27 S2 . 1.658(6) ?
C28 C33 . 1.377(8) ?
C28 C29 . 1.384(8) ?
C28 N2 . 1.453(6) ?
C29 C30 . 1.401(7) ?
C29 H29 . 0.95 ?
C30 C31 . 1.382(8) ?
C30 H30 . 0.95 ?
C31 C32 . 1.384(9) ?
C31 H31 . 0.95 ?
C32 C33 . 1.402(7) ?
C32 H32 . 0.95 ?
C33 H33 . 0.95 ?
C34 C35 . 1.391(8) ?
C34 C39 . 1.398(7) ?
C34 N2 . 1.445(7) ?
C35 C36 . 1.387(8) ?
C35 H35 . 0.95 ?
C36 C37 . 1.397(8) ?
C36 H36 . 0.95 ?
C37 C38 . 1.366(8) ?
C37 H37 . 0.95 ?
C38 C39 . 1.381(8) ?
C38 H38 . 0.95 ?
C39 H39 . 0.95 ?
C40 C45 . 1.371(8) ?
C40 C41 . 1.391(7) ?
C40 H40 . 0.95 ?
C41 C42 . 1.392(8) ?
C41 H41 . 0.95 ?
C42 C43 . 1.376(8) ?
C42 H42 . 0.95 ?
C43 C44 . 1.396(7) ?
C43 H43 . 0.95 ?
C44 C45 . 1.374(8) ?
C44 H44 . 0.95 ?
C45 O3 . 1.408(6) ?
C46 N3 . 1.345(7) ?
C46 O3 . 1.358(6) ?
C46 S3 . 1.644(5) ?
C47 C48 . 1.374(8) ?
C47 C52 . 1.389(8) ?
C47 N3 . 1.454(6) ?
C48 C49 . 1.403(7) ?
C48 H48 . 0.95 ?
C49 C50 . 1.380(9) ?
C49 H49 . 0.95 ?
C50 C51 . 1.382(9) ?
C50 H50 . 0.95 ?
C51 C52 . 1.396(7) ?
C51 H51 . 0.95 ?
C52 H52 . 0.95 ?
C53 C54 . 1.381(8) ?
C53 C58 . 1.393(8) ?
C53 N3 . 1.449(7) ?
C54 C55 . 1.383(8) ?
C54 H54 . 0.95 ?
C55 C56 . 1.366(8) ?
C55 H55 . 0.95 ?
C56 C57 . 1.407(8) ?
C56 H56 . 0.95 ?
C57 C58 . 1.394(8) ?
C57 H57 . 0.95 ?
C58 H58 . 0.95 ?
C59 C64 . 1.370(8) ?
C59 C60 . 1.376(7) ?
C59 H59 . 0.95 ?
C60 C61 . 1.378(9) ?
C60 H60 . 0.95 ?
C61 C62 . 1.383(9) ?
C61 H61 . 0.95 ?
C62 C63 . 1.383(8) ?
C62 H62 . 0.95 ?
C63 C64 . 1.402(8) ?
C63 H63 . 0.95 ?
C64 O4 . 1.403(6) ?
C65 N4 . 1.332(6) ?
C65 O4 . 1.364(6) ?
C65 S4 . 1.647(6) ?
C66 C67 . 1.391(8) ?
C66 C71 . 1.398(8) ?
C66 N4 . 1.442(7) ?
C67 C68 . 1.388(8) ?
C67 H67 . 0.95 ?
C68 C69 . 1.387(8) ?
C68 H68 . 0.95 ?
C69 C70 . 1.385(9) ?
C69 H69 . 0.95 ?
C70 C71 . 1.392(8) ?
C70 H70 . 0.95 ?
C71 H71 . 0.95 ?
C72 C73 . 1.376(8) ?
C72 C77 . 1.378(7) ?
C72 N4 . 1.455(6) ?
C73 C74 . 1.404(7) ?
C73 H73 . 0.95 ?
C74 C75 . 1.370(8) ?
C74 H74 . 0.95 ?
C75 C76 . 1.375(8) ?
C75 H75 . 0.95 ?
C76 C77 . 1.407(7) ?
C76 H76 . 0.95 ?
C77 H77 . 0.95 ?
